data_1514450
loop_
_publ_author_name
'Wei, Yong-Sheng'
'Chen, Kai-Jie'
'Liao, Pei-Qin'
'Zhu, Bao-Yong'
'Lin, Rui-Biao'
'Zhou, Hao-Long'
'Wang, Bao-Ying'
'Xue, Wei'
'Zhang, Jie-Peng'
'Chen, Xiao-Ming'

_publ_section_title
;
 Turning on the flexibility of isoreticular porous coordination frameworks
 for drastically tunable framework breathing and thermal expansion
;
_journal_issue 4
_journal_name_full 'Chemical Science'
_journal_page_first 1539
_journal_paper_doi 10.1039/c3sc22222e
_journal_volume 4
_journal_year 2013
_chemical_formula_sum 'C108 H127 N18 Ni3 O25'
_chemical_formula_weight 2253.41
_chemical_name_systematic
;
?
;
_space_group_IT_number 167
_symmetry_cell_setting trigonal
_symmetry_space_group_name_Hall '-R 3 2"c'
_symmetry_space_group_name_H-M 'R -3 c :H'
_atom_sites_solution_hydrogens geom
_atom_sites_solution_primary direct
_atom_sites_solution_secondary difmap
_audit_creation_method SHELXL-97
_cell_angle_alpha 90.00
_cell_angle_beta 90.00
_cell_angle_gamma 120.00
_cell_formula_units_Z 6
_cell_length_a 29.151(3)
_cell_length_b 29.151(3)
_cell_length_c 23.070(2)
_cell_measurement_temperature 119(2)
_cell_volume 16978(3)
_computing_structure_refinement 'SHELXL-97 (Sheldrick, 1997)'
_computing_structure_solution 'SHELXS-97 (Sheldrick, 1990)'
_diffrn_ambient_temperature 119(2)
_diffrn_measured_fraction_theta_full 0.999
_diffrn_measured_fraction_theta_max 0.999
_diffrn_measurement_device_type CCD
_diffrn_measurement_method '/w scan'
_diffrn_radiation_monochromator graphite
_diffrn_radiation_source 'fine-focus sealed tube'
_diffrn_radiation_type MoK\a
_diffrn_radiation_wavelength 0.71073
_diffrn_reflns_av_R_equivalents 0.0776
_diffrn_reflns_av_sigmaI/netI 0.0404
_diffrn_reflns_limit_h_max 34
_diffrn_reflns_limit_h_min -34
_diffrn_reflns_limit_k_max 34
_diffrn_reflns_limit_k_min -34
_diffrn_reflns_limit_l_max 27
_diffrn_reflns_limit_l_min -24
_diffrn_reflns_number 31894
_diffrn_reflns_theta_full 25.00
_diffrn_reflns_theta_max 25.00
_diffrn_reflns_theta_min 1.40
_exptl_absorpt_coefficient_mu 0.572
_exptl_absorpt_correction_T_max 0.9191
_exptl_absorpt_correction_T_min 0.8248
_exptl_absorpt_correction_type multi-scan
_exptl_absorpt_process_details SADABS
_exptl_crystal_colour green
_exptl_crystal_density_diffrn 1.322
_exptl_crystal_density_method 'not measured'
_exptl_crystal_description plate
_exptl_crystal_F_000 7110
_exptl_crystal_size_max 0.35
_exptl_crystal_size_mid 0.20
_exptl_crystal_size_min 0.15
_refine_diff_density_max 1.754
_refine_diff_density_min -0.668
_refine_diff_density_rms 0.157
_refine_ls_extinction_method none
_refine_ls_goodness_of_fit_ref 1.053
_refine_ls_hydrogen_treatment constr
_refine_ls_matrix_type full
_refine_ls_number_parameters 203
_refine_ls_number_reflns 3324
_refine_ls_number_restraints 32
_refine_ls_restrained_S_all 1.065
_refine_ls_R_factor_all 0.1399
_refine_ls_R_factor_gt 0.1056
_refine_ls_shift/su_max 0.014
_refine_ls_shift/su_mean 0.001
_refine_ls_structure_factor_coef Fsqd
_refine_ls_weighting_details 'calc w=1/[\s^2^(Fo^2^)+(0.1332P)^2^+358.5655P] where P=(Fo^2^+2Fc^2^)/3'
_refine_ls_weighting_scheme calc
_refine_ls_wR_factor_gt 0.2761
_refine_ls_wR_factor_ref 0.3069
_reflns_number_gt 2274
_reflns_number_total 3324
_reflns_threshold_expression >2sigma(I)
_cod_data_source_file c3sc22222e.txt
_cod_data_source_block DMF_119K_Quench
_cod_original_sg_symbol_H-M R-3c
_cod_database_code 1514450

loop_
_symmetry_equiv_pos_as_xyz
'x, y, z'
'-y, x-y, z'
'-x+y, -x, z'
'y, x, -z+1/2'
'x-y, -y, -z+1/2'
'-x, -x+y, -z+1/2'
'x+2/3, y+1/3, z+1/3'
'-y+2/3, x-y+1/3, z+1/3'
'-x+y+2/3, -x+1/3, z+1/3'
'y+2/3, x+1/3, -z+5/6'
'x-y+2/3, -y+1/3, -z+5/6'
'-x+2/3, -x+y+1/3, -z+5/6'
'x+1/3, y+2/3, z+2/3'
'-y+1/3, x-y+2/3, z+2/3'
'-x+y+1/3, -x+2/3, z+2/3'
'y+1/3, x+2/3, -z+7/6'
'x-y+1/3, -y+2/3, -z+7/6'
'-x+1/3, -x+y+2/3, -z+7/6'
'-x, -y, -z'
'y, -x+y, -z'
'x-y, x, -z'
'-y, -x, z-1/2'
'-x+y, y, z-1/2'
'x, x-y, z-1/2'
'-x+2/3, -y+1/3, -z+1/3'
'y+2/3, -x+y+1/3, -z+1/3'
'x-y+2/3, x+1/3, -z+1/3'
'-y+2/3, -x+1/3, z-1/6'
'-x+y+2/3, y+1/3, z-1/6'
'x+2/3, x-y+1/3, z-1/6'
'-x+1/3, -y+2/3, -z+2/3'
'y+1/3, -x+y+2/3, -z+2/3'
'x-y+1/3, x+2/3, -z+2/3'
'-y+1/3, -x+2/3, z+1/6'
'-x+y+1/3, y+2/3, z+1/6'
'x+1/3, x-y+2/3, z+1/6'

loop_
_atom_site_label
_atom_site_type_symbol
_atom_site_fract_x
_atom_site_fract_y
_atom_site_fract_z
_atom_site_U_iso_or_equiv
_atom_site_adp_type
_atom_site_occupancy
_atom_site_symmetry_multiplicity
_atom_site_calc_flag
_atom_site_refinement_flags
_atom_site_disorder_assembly
_atom_site_disorder_group
Ni1 Ni 0.6667 0.40195(3) 0.0833 0.0390(5) Uani 1 2 d S . .
O1 O 0.6667 0.3333 0.0833 0.044(3) Uani 1 6 d S . .
H1A H 0.6667 0.3333 0.1267 0.053 Uiso 0.50 3 calc SPR . .
O2 O 0.43488(17) 0.71328(17) -0.0177(3) 0.0505(15) Uani 1 1 d . . .
O3 O 0.39610(18) 0.62534(17) -0.0245(3) 0.0525(15) Uani 1 1 d . . .
N1 N 0.6667 0.4733(3) 0.0833 0.047(2) Uani 1 2 d S . .
N2 N 0.6667 0.7169(3) 0.0833 0.046(2) Uani 1 2 d S . .
C1 C 0.4336(2) 0.6700(2) -0.0112(4) 0.0413(18) Uani 1 1 d . . .
C2 C 0.4822(3) 0.6718(3) 0.0150(4) 0.0414(18) Uani 1 1 d . . .
C3 C 0.5294(3) 0.7184(3) 0.0209(5) 0.060(3) Uani 1 1 d . . .
H3A H 0.5310 0.7510 0.0118 0.072 Uiso 1 1 calc R . .
C4 C 0.5748(3) 0.7187(3) 0.0402(5) 0.060(3) Uani 1 1 d . . .
H4A H 0.6069 0.7515 0.0436 0.072 Uiso 1 1 calc R . .
C5 C 0.5740(3) 0.6726(3) 0.0542(4) 0.047(2) Uani 1 1 d . . .
C6 C 0.5241(3) 0.6259(3) 0.0545(5) 0.070(3) Uani 1 1 d . . .
H6A H 0.5210 0.5940 0.0691 0.084 Uiso 1 1 calc R . .
C7 C 0.4798(3) 0.6257(3) 0.0340(5) 0.063(3) Uani 1 1 d . . .
H7A H 0.4470 0.5934 0.0328 0.076 Uiso 1 1 calc R . .
C8 C 0.6228(3) 0.6711(3) 0.0697(4) 0.048(2) Uani 1 1 d . . .
C9 C 0.6217(3) 0.6226(3) 0.0697(4) 0.050(2) Uani 1 1 d . . .
H9A H 0.5899 0.5909 0.0603 0.061 Uiso 1 1 calc R . .
C10 C 0.6667 0.6207(3) 0.0833 0.046(3) Uani 1 2 d S . .
C11 C 0.6667 0.5693(3) 0.0833 0.043(3) Uani 1 2 d S . .
C12 C 0.7136(3) 0.5680(3) 0.0876(5) 0.061(3) Uani 1 1 d . . .
H12A H 0.7466 0.5999 0.0907 0.074 Uiso 1 1 calc R . .
C13 C 0.7114(3) 0.5199(3) 0.0872(5) 0.060(3) Uani 1 1 d . . .
H13A H 0.7438 0.5197 0.0899 0.072 Uiso 1 1 calc R . .
O1A O 0.6700(10) 0.5241(10) 0.2368(10) 0.264(9) Uiso 0.75 1 d PDU A 1
N1A N 0.6905(9) 0.4660(8) 0.2818(10) 0.223(7) Uiso 0.75 1 d PDU A 1
C1A C 0.6677(9) 0.4817(10) 0.2398(10) 0.230(8) Uiso 0.75 1 d PDU A 1
H1AA H 0.6482 0.4567 0.2104 0.276 Uiso 0.75 1 calc PR A 1
C2A C 0.6873(12) 0.4146(10) 0.2735(13) 0.195(9) Uiso 0.75 1 d PDU A 1
H2AA H 0.6831 0.4057 0.2322 0.292 Uiso 0.75 1 calc PR A 1
H2AB H 0.6567 0.3873 0.2949 0.292 Uiso 0.75 1 calc PR A 1
H2AC H 0.7197 0.4165 0.2880 0.292 Uiso 0.75 1 calc PR A 1
C3A C 0.7211(12) 0.5057(11) 0.3257(11) 0.223(10) Uiso 0.75 1 d PDU A 1
H3AA H 0.7454 0.5394 0.3068 0.335 Uiso 0.75 1 calc PR A 1
H3AB H 0.7414 0.4938 0.3489 0.335 Uiso 0.75 1 calc PR A 1
H3AC H 0.6969 0.5107 0.3511 0.335 Uiso 0.75 1 calc PR A 1
O1B O 0.5360(14) 0.5234(14) 0.3465(6) 0.248(17) Uiso 0.50 1 d PD . .
N1B N 0.5480(6) 0.5480(6) 0.2500 0.141(7) Uiso 1 2 d SD . .
C1B C 0.5288(11) 0.5446(11) 0.3054(6) 0.178(17) Uiso 0.50 1 d PD . .
H1BA H 0.5120 0.5631 0.3202 0.213 Uiso 0.50 1 d PR . .
C2B C 0.5262(17) 0.567(2) 0.2051(15) 0.23(2) Uiso 0.50 1 d PD . .
H2BA H 0.5080 0.5793 0.2278 0.341 Uiso 0.50 1 d PR . .
H2BB H 0.5548 0.5960 0.1864 0.341 Uiso 0.50 1 d PR . .
H2BC H 0.5018 0.5419 0.1789 0.341 Uiso 0.50 1 d PR . .
C3B C 0.5852(17) 0.530(2) 0.2406(17) 0.24(3) Uiso 0.50 1 d PD . .
H3BA H 0.5971 0.5134 0.2669 0.365 Uiso 0.50 1 d PR . .
H3BB H 0.5622 0.5035 0.2146 0.365 Uiso 0.50 1 d PR . .
H3BC H 0.6153 0.5577 0.2221 0.365 Uiso 0.50 1 d PR . .
O1C O 0.8302(9) 0.6727(9) 0.2260(9) 0.237(9) Uiso 0.75 1 d PDU B 1
N1C N 0.7468(10) 0.6576(11) 0.2481(12) 0.300(10) Uiso 0.75 1 d PDU B 1
C1C C 0.7845(10) 0.6429(10) 0.2388(13) 0.295(10) Uiso 0.75 1 d PDU B 1
H1CA H 0.7736 0.6064 0.2427 0.353 Uiso 0.75 1 calc PR B 1
C2C C 0.6922(10) 0.6174(14) 0.2570(18) 0.316(13) Uiso 0.75 1 d PDU B 1
H2CA H 0.6897 0.5827 0.2603 0.475 Uiso 0.75 1 calc PR B 1
H2CB H 0.6709 0.6171 0.2241 0.475 Uiso 0.75 1 calc PR B 1
H2CC H 0.6790 0.6250 0.2927 0.475 Uiso 0.75 1 calc PR B 1
C3C C 0.7586(14) 0.7114(13) 0.2422(19) 0.293(13) Uiso 0.75 1 d PDU B 1
H3CA H 0.7620 0.7208 0.2010 0.440 Uiso 0.75 1 calc PR B 1
H3CB H 0.7919 0.7350 0.2622 0.440 Uiso 0.75 1 calc PR B 1
H3CC H 0.7299 0.7152 0.2594 0.440 Uiso 0.75 1 calc PR B 1

loop_
_atom_site_aniso_label
_atom_site_aniso_U_11
_atom_site_aniso_U_22
_atom_site_aniso_U_33
_atom_site_aniso_U_23
_atom_site_aniso_U_13
_atom_site_aniso_U_12
Ni1 0.0124(6) 0.0126(5) 0.0920(11) -0.0010(3) -0.0021(5) 0.0062(3)
O1 0.010(3) 0.010(3) 0.112(11) 0.000 0.000 0.0052(14)
O2 0.026(2) 0.020(2) 0.108(5) -0.007(2) -0.013(3) 0.013(2)
O3 0.024(2) 0.020(2) 0.111(5) 0.001(3) -0.014(3) 0.009(2)
N1 0.013(3) 0.020(3) 0.106(8) -0.003(2) -0.007(4) 0.0065(17)
N2 0.026(4) 0.022(3) 0.091(7) -0.007(2) -0.014(4) 0.013(2)
C1 0.018(3) 0.020(3) 0.087(6) -0.005(3) -0.005(3) 0.009(3)
C2 0.025(3) 0.025(3) 0.077(6) -0.004(3) -0.010(3) 0.015(3)
C3 0.033(4) 0.025(4) 0.129(8) -0.013(4) -0.024(4) 0.019(3)
C4 0.024(4) 0.023(3) 0.133(8) -0.011(4) -0.024(4) 0.011(3)
C5 0.026(3) 0.022(3) 0.095(6) -0.007(3) -0.015(4) 0.013(3)
C6 0.033(4) 0.029(4) 0.145(9) 0.001(5) -0.025(5) 0.013(3)
C7 0.028(4) 0.025(4) 0.131(9) 0.001(4) -0.016(4) 0.009(3)
C8 0.029(4) 0.022(3) 0.094(6) -0.011(3) -0.018(4) 0.014(3)
C9 0.030(4) 0.019(3) 0.102(7) -0.010(3) -0.020(4) 0.011(3)
C10 0.029(5) 0.023(3) 0.089(8) -0.009(3) -0.017(5) 0.015(2)
C11 0.025(5) 0.022(3) 0.082(8) -0.005(2) -0.011(5) 0.013(2)
C12 0.031(4) 0.021(4) 0.132(8) -0.007(4) -0.019(4) 0.013(3)
C13 0.028(4) 0.022(3) 0.132(8) -0.006(4) -0.014(4) 0.014(3)

loop_
_atom_type_symbol
_atom_type_description
_atom_type_scat_dispersion_real
_atom_type_scat_dispersion_imag
_atom_type_scat_source
C C 0.0033 0.0016 'International Tables Vol C Tables 4.2.6.8 and 6.1.1.4'
H H 0.0000 0.0000 'International Tables Vol C Tables 4.2.6.8 and 6.1.1.4'
N N 0.0061 0.0033 'International Tables Vol C Tables 4.2.6.8 and 6.1.1.4'
O O 0.0106 0.0060 'International Tables Vol C Tables 4.2.6.8 and 6.1.1.4'
Ni Ni 0.3393 1.1124 'International Tables Vol C Tables 4.2.6.8 and 6.1.1.4'

loop_
_geom_angle_atom_site_label_1
_geom_angle_atom_site_label_2
_geom_angle_atom_site_label_3
_geom_angle
_geom_angle_site_symmetry_1
_geom_angle_site_symmetry_3
O1 Ni1 O2 94.43(13) . 35_545
O1 Ni1 O2 94.43(13) . 21_655
O2 Ni1 O2 171.1(3) 35_545 21_655
O1 Ni1 N1 180.000(1) . .
O2 Ni1 N1 85.57(13) 35_545 .
O2 Ni1 N1 85.57(13) 21_655 .
O1 Ni1 O3 93.27(12) . 19_665
O2 Ni1 O3 87.9(2) 35_545 19_665
O2 Ni1 O3 91.6(2) 21_655 19_665
N1 Ni1 O3 86.73(12) . 19_665
O1 Ni1 O3 93.26(12) . 36
O2 Ni1 O3 91.6(2) 35_545 36
O2 Ni1 O3 87.9(2) 21_655 36
N1 Ni1 O3 86.74(12) . 36
O3 Ni1 O3 173.5(2) 19_665 36
Ni1 O1 Ni1 120.0 3_665 2_655
Ni1 O1 Ni1 120.0 3_665 .
Ni1 O1 Ni1 120.0 2_655 .
C1 O2 Ni1 128.2(5) . 20_565
C1 O3 Ni1 134.4(5) . 19_665
C13 N1 C13 116.1(8) 18_654 .
C13 N1 Ni1 121.9(4) 18_654 .
C13 N1 Ni1 121.9(4) . .
C8 N2 C8 117.7(8) . 18_654
O3 C1 O2 126.1(6) . .
O3 C1 C2 116.8(5) . .
O2 C1 C2 117.1(5) . .
C3 C2 C7 117.9(6) . .
C3 C2 C1 122.1(6) . .
C7 C2 C1 120.0(6) . .
C2 C3 C4 121.2(7) . .
C5 C4 C3 121.3(6) . .
C4 C5 C6 116.8(6) . .
C4 C5 C8 122.5(6) . .
C6 C5 C8 120.6(6) . .
C7 C6 C5 121.0(7) . .
C6 C7 C2 121.1(7) . .
N2 C8 C9 122.3(6) . .
N2 C8 C5 118.3(6) . .
C9 C8 C5 119.4(6) . .
C10 C9 C8 119.9(6) . .
C9 C10 C9 118.0(8) 18_654 .
C9 C10 C11 121.0(4) 18_654 .
C9 C10 C11 121.0(4) . .
C12 C11 C12 117.3(9) . 18_654
C12 C11 C10 121.3(4) . .
C12 C11 C10 121.3(4) 18_654 .
C13 C12 C11 119.0(7) . .
N1 C13 C12 124.3(7) . .
C1A N1A C3A 115.3(13) . .
C1A N1A C2A 117.1(16) . .
C3A N1A C2A 127.1(18) . .
O1A C1A N1A 126.5(15) . .
C1B O1B C2B 65.8(12) . 4
C1B N1B C1B 152(3) . 4
C1B N1B C3B 68.1(18) . 4
C1B N1B C3B 117.7(13) 4 4
C1B N1B C3B 117.7(13) . .
C1B N1B C3B 68.1(18) 4 .
C3B N1B C3B 158(5) 4 .
C1B N1B C2B 116.8(15) . .
C1B N1B C2B 62.3(17) 4 .
C3B N1B C2B 55.4(19) 4 .
C3B N1B C2B 125.4(18) . .
C1B N1B C2B 62.3(17) . 4
C1B N1B C2B 116.8(15) 4 4
C3B N1B C2B 125.4(18) 4 4
C3B N1B C2B 55.4(19) . 4
C2B N1B C2B 176(4) . 4
O1B C1B N1B 126.6(16) . .
O1B C1B C2B 65.6(16) . 4
N1B C1B C2B 61.4(10) . 4
O1B C1B C3B 166(3) . 4
N1B C1B C3B 58.0(10) . 4
C2B C1B C3B 115.4(19) 4 4
C3B C2B N1B 61.9(10) 4 .
C3B C2B O1B 166(3) 4 4
N1B C2B O1B 105(2) . 4
C3B C2B C1B 118.3(11) 4 4
N1B C2B C1B 56.3(9) . 4
O1B C2B C1B 48.6(15) 4 4
C2B C3B N1B 62.7(11) 4 .
C2B C3B C1B 111(3) 4 4
N1B C3B C1B 54.0(10) . 4
C1C N1C C3C 122.1(14) . .
C1C N1C C2C 119.6(17) . .
C3C N1C C2C 118(2) . .
O1C C1C N1C 125.3(16) . .

loop_
_geom_bond_atom_site_label_1
_geom_bond_atom_site_label_2
_geom_bond_distance
_geom_bond_site_symmetry_2
Ni1 O1 2.0003(10) .
Ni1 O2 2.059(5) 35_545
Ni1 O2 2.059(5) 21_655
Ni1 N1 2.080(8) .
Ni1 O3 2.091(5) 19_665
Ni1 O3 2.091(5) 36
O1 Ni1 2.0003(10) 3_665
O1 Ni1 2.0003(10) 2_655
O2 C1 1.254(8) .
O2 Ni1 2.059(5) 20_565
O3 C1 1.249(8) .
O3 Ni1 2.091(5) 19_665
N1 C13 1.334(8) 18_654
N1 C13 1.334(8) .
N2 C8 1.345(8) .
N2 C8 1.345(8) 18_654
C1 C2 1.514(9) .
C2 C3 1.374(10) .
C2 C7 1.382(10) .
C3 C4 1.391(10) .
C4 C5 1.372(10) .
C5 C6 1.412(10) .
C5 C8 1.490(9) .
C6 C7 1.373(11) .
C8 C9 1.399(9) .
C9 C10 1.374(8) .
C10 C9 1.374(8) 18_654
C10 C11 1.498(12) .
C11 C12 1.391(8) .
C11 C12 1.391(8) 18_654
C12 C13 1.372(10) .
O1A C1A 1.206(10) .
N1A C1A 1.376(10) .
N1A C3A 1.461(10) .
N1A C2A 1.463(10) .
O1B C1B 1.206(10) .
O1B C2B 1.46(4) 4
N1B C1B 1.378(10) .
N1B C1B 1.378(10) 4
N1B C3B 1.445(10) 4
N1B C3B 1.445(10) .
N1B C2B 1.454(10) .
N1B C2B 1.454(10) 4
C1B C2B 1.47(4) 4
C1B C3B 1.58(4) 4
C2B C3B 1.35(4) 4
C2B O1B 1.46(4) 4
C2B C1B 1.47(4) 4
C3B C2B 1.35(4) 4
C3B C1B 1.58(4) 4
O1C C1C 1.208(10) .
N1C C1C 1.383(10) .
N1C C3C 1.433(10) .
N1C C2C 1.443(10) .
